data_7228406
loop_
_publ_author_name
'Liu, Honglei'
'Zhao, Yan'
'Li, Zhen'
'Jia, Hao'
'Zhang, Cheng'
'Xiao, Yumei'
'Guo, Hongchao'

_publ_section_title
;
 Lewis base-catalyzed diastereoselective [3 + 2] cycloaddition reaction of
 nitrones with electron-deficient alkenes: an access to isoxazolidine
 derivatives
;
_journal_issue 47
_journal_name_full 'RSC Adv.'
_journal_page_first 29515
_journal_paper_doi 10.1039/C7RA04264G
_journal_volume 7
_journal_year 2017
_chemical_formula_moiety 'C23 H24 N O5 S2'
_chemical_formula_sum 'C23 H24 N O5 S2'
_chemical_formula_weight 458.55
_chemical_name_systematic
;
 ?
;
_space_group_crystal_system triclinic
_space_group_IT_number 2
_space_group_name_Hall '-P 1'
_space_group_name_H-M_alt 'P -1'
_symmetry_space_group_name_Hall '-P 1'
_symmetry_space_group_name_H-M 'P -1'
_atom_sites_solution_hydrogens geom
_audit_creation_date 2014-05-22
_audit_creation_method
;
Olex2 1.2
(compiled 2014.03.20 svn.r2914 for OlexSys, GUI svn.r4816)
;
_audit_update_record
;
2017-02-10 deposited with the CCDC.
2017-05-31 downloaded from the CCDC.
;
_cell_angle_alpha 104.70(3)
_cell_angle_beta 103.61(3)
_cell_angle_gamma 102.46(3)
_cell_formula_units_Z 2
_cell_length_a 10.184(2)
_cell_length_b 10.710(2)
_cell_length_c 11.083(2)
_cell_measurement_reflns_used 4213
_cell_measurement_temperature 173.1500
_cell_measurement_theta_max 27.4825
_cell_measurement_theta_min 2.0562
_cell_volume 1086.5(5)
_computing_cell_refinement 'CrystalClear (Rigaku Inc., 2007)'
_computing_data_collection 'CrystalClear (Rigaku Inc., 2007)'
_computing_data_reduction 'CrystalClear (Rigaku Inc., 2007)'
_computing_molecular_graphics 'Olex2 (Dolomanov et al., 2013)'
_computing_publication_material 'Olex2 (Dolomanov et al., 2013)'
_computing_structure_refinement 'ShelXL (Sheldrick, 2013)'
_computing_structure_solution
;
 'XS (Sheldrick, 2013)'
;
_diffrn_ambient_temperature 173.1500
_diffrn_detector_area_resol_mean 28.5714
_diffrn_measured_fraction_theta_full 0.995
_diffrn_measured_fraction_theta_max 0.994
_diffrn_measurement_device
;
Saturn724 (2x2 bin mode)
;
_diffrn_measurement_device_details
;
AFC10: Fixed Chi 2 circle
;
_diffrn_measurement_device_type 'Saturn724+ CCD'
_diffrn_measurement_method dtprofit.ref
_diffrn_orient_matrix_type d*Trek
_diffrn_orient_matrix_UB_11 -0.0300
_diffrn_orient_matrix_UB_12 -0.0490
_diffrn_orient_matrix_UB_13 -0.0887
_diffrn_orient_matrix_UB_21 0.0442
_diffrn_orient_matrix_UB_22 -0.0908
_diffrn_orient_matrix_UB_23 -0.0001
_diffrn_orient_matrix_UB_31 -0.0668
_diffrn_orient_matrix_UB_32 -0.0675
_diffrn_orient_matrix_UB_33 0.0241
_diffrn_radiation_detector CCD
_diffrn_radiation_monochromator 'Graphite Monochromator'
_diffrn_radiation_type MoK\a
_diffrn_radiation_wavelength 0.71073
_diffrn_reflns_av_R_equivalents 0.0234
_diffrn_reflns_av_unetI/netI 0.0216
_diffrn_reflns_Laue_measured_fraction_full 0.995
_diffrn_reflns_Laue_measured_fraction_max 0.994
_diffrn_reflns_limit_h_max 13
_diffrn_reflns_limit_h_min -13
_diffrn_reflns_limit_k_max 13
_diffrn_reflns_limit_k_min -13
_diffrn_reflns_limit_l_max 14
_diffrn_reflns_limit_l_min -14
_diffrn_reflns_number 14612
_diffrn_reflns_point_group_measured_fraction_full 0.995
_diffrn_reflns_point_group_measured_fraction_max 0.994
_diffrn_reflns_theta_full 26.000
_diffrn_reflns_theta_max 27.497
_diffrn_reflns_theta_min 3.189
_diffrn_source 'Sealed Tube'
_diffrn_source_current 30.0000
_diffrn_source_power 1.5000
_diffrn_source_voltage 50.0000
_exptl_absorpt_coefficient_mu 0.281
_exptl_absorpt_correction_T_max 1.0000
_exptl_absorpt_correction_T_min 0.8925
_exptl_absorpt_correction_type multi-scan
_exptl_crystal_colour Colorless
_exptl_crystal_density_diffrn 1.401
_exptl_crystal_description block
_exptl_crystal_F_000 482
_exptl_crystal_size_max 0.504
_exptl_crystal_size_mid 0.428
_exptl_crystal_size_min 0.31
_refine_diff_density_max 0.348
_refine_diff_density_min -0.794
_refine_diff_density_rms 0.046
_refine_ls_extinction_method none
_refine_ls_goodness_of_fit_ref 1.101
_refine_ls_hydrogen_treatment constr
_refine_ls_matrix_type full
_refine_ls_number_parameters 282
_refine_ls_number_reflns 4958
_refine_ls_number_restraints 0
_refine_ls_restrained_S_all 1.101
_refine_ls_R_factor_all 0.0397
_refine_ls_R_factor_gt 0.0373
_refine_ls_shift/su_max 0.001
_refine_ls_shift/su_mean 0.000
_refine_ls_structure_factor_coef Fsqd
_refine_ls_weighting_details 'w=1/[\s^2^(Fo^2^)+(0.0391P)^2^+0.5926P] where P=(Fo^2^+2Fc^2^)/3'
_refine_ls_weighting_scheme calc
_refine_ls_wR_factor_gt 0.0912
_refine_ls_wR_factor_ref 0.0928
_reflns_Friedel_coverage 0.000
_reflns_number_gt 4756
_reflns_number_total 4958
_reflns_threshold_expression 'I > 2\s(I)'
_cod_data_source_file c7ra04264g2.cif
_cod_data_source_block sa3397
_cod_original_cell_volume 1086.6(4)
_cod_database_code 7228406
_shelxl_version_number 2013-4
_shelx_space_group_comment
;
The symmetry employed for this shelxl refinement is uniquely defined
by the following loop, which should always be used as a source of
symmetry information in preference to the above space-group names.
They are only intended as comments.
;
_diffrn_number_total 4964
_olex2_refinement_description
;
1. Fixed Uiso
 At 1.2 times of:
  All C(H) groups, All N(H) groups
 At 1.5 times of:
  All C(H,H,H) groups
2.a Ternary CH refined with riding coordinates:
 N1(H1), C7(H7), C8(H8), C9(H9)
2.b Aromatic/amide H refined with riding coordinates:
 C1(H1A), C2(H2), C3(H3), C4(H4), C5(H5), C12(H12), C13(H13), C14(H14),
 C15(H15), C16(H16), C18(H18), C19(H19), C20(H20), C21(H21)
2.c Idealised Me refined as rotating group:
 C10(H10A,H10B,H10C), C23(H23A,H23B,H23C)
;

loop_
_space_group_symop_operation_xyz
'x, y, z'
'-x, -y, -z'

loop_
_atom_site_label
_atom_site_type_symbol
_atom_site_fract_x
_atom_site_fract_y
_atom_site_fract_z
_atom_site_U_iso_or_equiv
_atom_site_adp_type
_atom_site_occupancy
_atom_site_site_symmetry_order
_atom_site_calc_flag
_atom_site_refinement_flags_posn
S1 S 0.34738(4) 0.39340(3) 0.78193(3) 0.01947(9) Uani 1 1 d .
S2 S 0.19617(4) 0.09145(3) 0.92666(3) 0.01972(9) Uani 1 1 d .
O1 O 0.20782(12) 0.39655(12) 0.78675(11) 0.0287(2) Uani 1 1 d .
O2 O 0.46475(13) 0.51390(11) 0.84782(11) 0.0294(3) Uani 1 1 d .
O3 O 0.31151(12) 0.10028(12) 1.03576(10) 0.0278(2) Uani 1 1 d .
O4 O 0.08782(12) -0.03492(11) 0.85843(11) 0.0288(2) Uani 1 1 d .
O5 O 0.51198(10) 0.23805(10) 0.83095(10) 0.0225(2) Uani 1 1 d .
N1 N 0.45310(13) 0.11351(12) 0.71605(12) 0.0201(2) Uani 1 1 d .
H1 H 0.4072 0.1301 0.6358 0.024 Uiso 1 1 calc R
C1 C 0.47008(18) 0.35834(17) 0.58777(17) 0.0302(3) Uani 1 1 d .
H1A H 0.5554 0.4034 0.6538 0.036 Uiso 1 1 calc R
C2 C 0.4670(2) 0.3123(2) 0.4584(2) 0.0422(5) Uani 1 1 d .
H2 H 0.5508 0.3256 0.4371 0.051 Uiso 1 1 calc R
C3 C 0.3406(3) 0.2472(2) 0.36150(18) 0.0442(5) Uani 1 1 d .
H3 H 0.3396 0.2159 0.2749 0.053 Uiso 1 1 calc R
C4 C 0.2150(2) 0.2275(2) 0.39080(18) 0.0433(5) Uani 1 1 d .
H4 H 0.1299 0.1850 0.3239 0.052 Uiso 1 1 calc R
C5 C 0.21531(18) 0.27124(17) 0.52051(16) 0.0302(3) Uani 1 1 d .
H5 H 0.1312 0.2571 0.5414 0.036 Uiso 1 1 calc R
C6 C 0.34351(16) 0.33615(14) 0.61741(14) 0.0206(3) Uani 1 1 d .
C7 C 0.39065(15) 0.26769(14) 0.85620(14) 0.0186(3) Uani 1 1 d .
H7 H 0.4108 0.3050 0.9512 0.022 Uiso 1 1 calc R
C8 C 0.27202(14) 0.13308(14) 0.80537(13) 0.0174(3) Uani 1 1 d .
H8 H 0.1978 0.1316 0.7300 0.021 Uiso 1 1 calc R
C9 C 0.35186(15) 0.03053(14) 0.76103(14) 0.0189(3) Uani 1 1 d .
H9 H 0.4032 0.0110 0.8373 0.023 Uiso 1 1 calc R
C10 C 0.57294(17) 0.06261(17) 0.70611(18) 0.0310(4) Uani 1 1 d .
H10A H 0.6426 0.1279 0.6910 0.047 Uiso 1 1 calc GR
H10B H 0.5417 -0.0204 0.6346 0.047 Uiso 1 1 calc GR
H10C H 0.6135 0.0468 0.7862 0.047 Uiso 1 1 calc GR
C11 C 0.11510(15) 0.21537(15) 0.98103(14) 0.0207(3) Uani 1 1 d .
C12 C -0.02986(16) 0.18847(16) 0.92791(15) 0.0254(3) Uani 1 1 d .
H12 H -0.0822 0.1095 0.8595 0.030 Uiso 1 1 calc R
C13 C -0.09516(17) 0.28111(18) 0.97841(17) 0.0310(4) Uani 1 1 d .
H13 H -0.1920 0.2647 0.9433 0.037 Uiso 1 1 calc R
C14 C -0.01676(19) 0.39805(18) 1.08092(17) 0.0329(4) Uani 1 1 d .
H14 H -0.0613 0.4592 1.1155 0.040 Uiso 1 1 calc R
C15 C 0.12788(19) 0.42423(17) 1.13215(17) 0.0324(4) Uani 1 1 d .
H15 H 0.1801 0.5036 1.2001 0.039 Uiso 1 1 calc R
C16 C 0.19525(17) 0.33308(16) 1.08287(15) 0.0256(3) Uani 1 1 d .
H16 H 0.2923 0.3503 1.1173 0.031 Uiso 1 1 calc R
C17 C 0.26584(15) -0.10029(14) 0.65362(15) 0.0223(3) Uani 1 1 d .
C18 C 0.20697(17) -0.09789(18) 0.52792(16) 0.0313(4) Uani 1 1 d .
H18 H 0.2180 -0.0158 0.5117 0.038 Uiso 1 1 calc R
C19 C 0.13145(19) -0.2178(2) 0.42586(18) 0.0424(5) Uani 1 1 d .
H19 H 0.0927 -0.2159 0.3418 0.051 Uiso 1 1 calc R
C20 C 0.1147(2) -0.33878(19) 0.4506(2) 0.0462(5) Uani 1 1 d .
H20 H 0.0644 -0.4190 0.3831 0.055 Uiso 1 1 calc R
C21 C 0.17230(19) -0.34154(17) 0.5753(2) 0.0414(5) Uani 1 1 d .
H21 H 0.1591 -0.4242 0.5905 0.050 Uiso 1 1 calc R
C22 C 0.25010(17) -0.22328(16) 0.67977(18) 0.0290(3) Uani 1 1 d .
C23 C 0.3139(2) -0.23194(18) 0.8128(2) 0.0398(4) Uani 1 1 d .
H23A H 0.4151 -0.1998 0.8367 0.060 Uiso 1 1 calc GR
H23B H 0.2859 -0.3241 0.8110 0.060 Uiso 1 1 calc GR
H23C H 0.2817 -0.1774 0.8759 0.060 Uiso 1 1 calc GR

loop_
_atom_site_aniso_label
_atom_site_aniso_U_11
_atom_site_aniso_U_22
_atom_site_aniso_U_33
_atom_site_aniso_U_23
_atom_site_aniso_U_13
_atom_site_aniso_U_12
S1 0.02391(18) 0.01519(17) 0.01869(17) 0.00334(13) 0.00770(13) 0.00571(13)
S2 0.02268(18) 0.01898(17) 0.01834(17) 0.00573(13) 0.00844(13) 0.00574(13)
O1 0.0322(6) 0.0299(6) 0.0335(6) 0.0117(5) 0.0177(5) 0.0176(5)
O2 0.0376(6) 0.0155(5) 0.0259(6) 0.0027(4) 0.0044(5) -0.0002(5)
O3 0.0332(6) 0.0349(6) 0.0210(5) 0.0115(5) 0.0097(5) 0.0166(5)
O4 0.0313(6) 0.0196(5) 0.0332(6) 0.0055(4) 0.0145(5) 0.0013(4)
O5 0.0177(5) 0.0181(5) 0.0252(5) 0.0006(4) 0.0038(4) 0.0030(4)
N1 0.0200(6) 0.0169(6) 0.0215(6) 0.0032(5) 0.0073(5) 0.0039(5)
C1 0.0293(8) 0.0339(9) 0.0311(8) 0.0121(7) 0.0136(7) 0.0102(7)
C2 0.0567(12) 0.0511(12) 0.0405(10) 0.0231(9) 0.0331(10) 0.0293(10)
C3 0.0786(15) 0.0448(11) 0.0240(9) 0.0138(8) 0.0227(9) 0.0366(11)
C4 0.0561(12) 0.0415(10) 0.0221(8) 0.0038(7) -0.0036(8) 0.0186(9)
C5 0.0281(8) 0.0319(8) 0.0265(8) 0.0063(7) 0.0029(6) 0.0104(7)
C6 0.0254(7) 0.0186(7) 0.0195(7) 0.0061(5) 0.0081(6) 0.0086(6)
C7 0.0206(7) 0.0173(6) 0.0170(6) 0.0042(5) 0.0060(5) 0.0050(5)
C8 0.0193(6) 0.0163(6) 0.0152(6) 0.0033(5) 0.0055(5) 0.0041(5)
C9 0.0217(7) 0.0162(6) 0.0183(6) 0.0038(5) 0.0077(5) 0.0049(5)
C10 0.0240(8) 0.0272(8) 0.0428(10) 0.0063(7) 0.0158(7) 0.0091(6)
C11 0.0236(7) 0.0221(7) 0.0189(7) 0.0070(5) 0.0101(6) 0.0073(6)
C12 0.0235(7) 0.0280(8) 0.0233(7) 0.0077(6) 0.0079(6) 0.0049(6)
C13 0.0234(8) 0.0394(9) 0.0350(9) 0.0138(7) 0.0122(7) 0.0127(7)
C14 0.0370(9) 0.0357(9) 0.0350(9) 0.0112(7) 0.0192(7) 0.0196(7)
C15 0.0349(9) 0.0288(8) 0.0290(8) 0.0007(7) 0.0107(7) 0.0099(7)
C16 0.0244(7) 0.0271(8) 0.0229(7) 0.0038(6) 0.0080(6) 0.0072(6)
C17 0.0212(7) 0.0186(7) 0.0243(7) 0.0002(5) 0.0114(6) 0.0031(5)
C18 0.0290(8) 0.0328(9) 0.0243(8) 0.0013(7) 0.0108(6) 0.0003(7)
C19 0.0299(9) 0.0524(12) 0.0259(9) -0.0082(8) 0.0121(7) -0.0049(8)
C20 0.0301(9) 0.0330(10) 0.0524(12) -0.0184(8) 0.0201(9) -0.0067(7)
C21 0.0312(9) 0.0182(8) 0.0679(14) -0.0014(8) 0.0246(9) 0.0015(7)
C22 0.0232(7) 0.0197(7) 0.0458(10) 0.0060(7) 0.0181(7) 0.0068(6)
C23 0.0410(10) 0.0279(9) 0.0624(13) 0.0248(9) 0.0218(9) 0.0152(8)

loop_
_atom_type_symbol
_atom_type_description
_atom_type_scat_dispersion_real
_atom_type_scat_dispersion_imag
_atom_type_scat_source
C C 0.0033 0.0016 'International Tables Vol C Tables 4.2.6.8 and 6.1.1.4'
H H 0.0000 0.0000 'International Tables Vol C Tables 4.2.6.8 and 6.1.1.4'
N N 0.0061 0.0033 'International Tables Vol C Tables 4.2.6.8 and 6.1.1.4'
O O 0.0106 0.0060 'International Tables Vol C Tables 4.2.6.8 and 6.1.1.4'
S S 0.1246 0.1234 'International Tables Vol C Tables 4.2.6.8 and 6.1.1.4'

loop_
_geom_angle_atom_site_label_1
_geom_angle_atom_site_label_2
_geom_angle_atom_site_label_3
_geom_angle
O1 S1 C6 109.24(8)
O1 S1 C7 106.85(7)
O2 S1 O1 119.55(7)
O2 S1 C6 107.72(8)
O2 S1 C7 105.73(7)
C6 S1 C7 107.11(7)
O3 S2 C8 106.96(7)
O3 S2 C11 108.09(7)
O4 S2 O3 119.41(8)
O4 S2 C8 105.58(7)
O4 S2 C11 108.28(7)
C11 S2 C8 108.04(7)
C7 O5 N1 103.46(10)
C9 N1 O5 100.56(10)
C10 N1 O5 104.86(11)
C10 N1 C9 113.10(12)
C2 C1 C6 118.91(17)
C3 C2 C1 120.17(18)
C2 C3 C4 120.84(17)
C3 C4 C5 120.14(18)
C6 C5 C4 118.44(17)
C1 C6 S1 118.98(12)
C5 C6 S1 119.55(12)
C5 C6 C1 121.48(15)
O5 C7 S1 110.23(10)
O5 C7 C8 107.11(11)
C8 C7 S1 113.75(10)
C7 C8 S2 114.94(10)
C7 C8 C9 101.48(11)
C9 C8 S2 109.45(10)
N1 C9 C8 99.62(11)
N1 C9 C17 111.00(11)
C17 C9 C8 117.15(12)
C12 C11 S2 119.09(12)
C16 C11 S2 119.36(12)
C16 C11 C12 121.36(14)
C13 C12 C11 118.99(15)
C14 C13 C12 120.22(15)
C13 C14 C15 120.20(16)
C16 C15 C14 120.49(16)
C15 C16 C11 118.73(15)
C18 C17 C9 119.34(14)
C18 C17 C22 120.51(15)
C22 C17 C9 120.11(14)
C17 C18 C19 120.48(18)
C20 C19 C18 119.47(19)
C19 C20 C21 120.23(17)
C20 C21 C22 121.82(18)
C17 C22 C23 122.73(15)
C21 C22 C17 117.49(17)
C21 C22 C23 119.78(17)

loop_
_geom_bond_atom_site_label_1
_geom_bond_atom_site_label_2
_geom_bond_distance
S1 O1 1.4421(12)
S1 O2 1.4397(13)
S1 C6 1.7580(15)
S1 C7 1.8255(15)
S2 O3 1.4410(13)
S2 O4 1.4368(13)
S2 C8 1.8019(15)
S2 C11 1.7629(16)
O5 N1 1.4811(16)
O5 C7 1.4117(17)
N1 C9 1.4740(18)
N1 C10 1.4557(19)
C1 C2 1.383(2)
C1 C6 1.390(2)
C2 C3 1.370(3)
C3 C4 1.378(3)
C4 C5 1.393(3)
C5 C6 1.382(2)
C7 C8 1.540(2)
C8 C9 1.5520(19)
C9 C17 1.510(2)
C11 C12 1.389(2)
C11 C16 1.389(2)
C12 C13 1.385(2)
C13 C14 1.384(3)
C14 C15 1.385(3)
C15 C16 1.384(2)
C17 C18 1.390(2)
C17 C22 1.403(2)
C18 C19 1.395(2)
C19 C20 1.375(3)
C20 C21 1.379(3)
C21 C22 1.401(2)
C22 C23 1.500(3)

loop_
_geom_torsion_atom_site_label_1
_geom_torsion_atom_site_label_2
_geom_torsion_atom_site_label_3
_geom_torsion_atom_site_label_4
_geom_torsion
S1 C7 C8 S2 -115.81(10)
S1 C7 C8 C9 126.21(10)
S2 C8 C9 N1 -155.34(9)
S2 C8 C9 C17 84.96(13)
S2 C11 C12 C13 174.65(12)
S2 C11 C16 C15 -174.49(13)
O1 S1 C6 C1 163.13(12)
O1 S1 C6 C5 -16.38(15)
O1 S1 C7 O5 167.76(9)
O1 S1 C7 C8 47.45(12)
O2 S1 C6 C1 31.84(14)
O2 S1 C6 C5 -147.67(13)
O2 S1 C7 O5 -63.88(11)
O2 S1 C7 C8 175.81(10)
O3 S2 C8 C7 -52.77(12)
O3 S2 C8 C9 60.62(11)
O3 S2 C11 C12 -146.23(12)
O3 S2 C11 C16 28.79(14)
O4 S2 C8 C7 179.06(10)
O4 S2 C8 C9 -67.54(11)
O4 S2 C11 C12 -15.54(14)
O4 S2 C11 C16 159.48(12)
O5 N1 C9 C8 50.46(12)
O5 N1 C9 C17 174.57(11)
O5 C7 C8 S2 122.14(11)
O5 C7 C8 C9 4.15(13)
N1 O5 C7 S1 -97.22(10)
N1 O5 C7 C8 27.01(13)
N1 C9 C17 C18 -46.24(18)
N1 C9 C17 C22 131.46(14)
C1 C2 C3 C4 0.6(3)
C2 C1 C6 S1 179.50(13)
C2 C1 C6 C5 -1.0(2)
C2 C3 C4 C5 -1.5(3)
C3 C4 C5 C6 1.1(3)
C4 C5 C6 S1 179.62(13)
C4 C5 C6 C1 0.1(2)
C6 S1 C7 O5 50.80(11)
C6 S1 C7 C8 -69.51(12)
C6 C1 C2 C3 0.7(3)
C7 S1 C6 C1 -81.49(14)
C7 S1 C6 C5 99.00(14)
C7 O5 N1 C9 -49.59(12)
C7 O5 N1 C10 -167.13(12)
C7 C8 C9 N1 -33.47(12)
C7 C8 C9 C17 -153.16(12)
C8 S2 C11 C12 98.35(13)
C8 S2 C11 C16 -86.63(13)
C8 C9 C17 C18 67.21(18)
C8 C9 C17 C22 -115.09(15)
C9 C17 C18 C19 177.62(14)
C9 C17 C22 C21 -178.31(14)
C9 C17 C22 C23 1.0(2)
C10 N1 C9 C8 161.75(12)
C10 N1 C9 C17 -74.13(16)
C11 S2 C8 C7 63.38(12)
C11 S2 C8 C9 176.77(9)
C11 C12 C13 C14 -0.5(2)
C12 C11 C16 C15 0.4(2)
C12 C13 C14 C15 1.1(3)
C13 C14 C15 C16 -0.9(3)
C14 C15 C16 C11 0.2(3)
C16 C11 C12 C13 -0.3(2)
C17 C18 C19 C20 0.4(3)
C18 C17 C22 C21 -0.6(2)
C18 C17 C22 C23 178.68(15)
C18 C19 C20 C21 -0.1(3)
C19 C20 C21 C22 -0.7(3)
C20 C21 C22 C17 1.0(2)
C20 C21 C22 C23 -178.34(16)
C22 C17 C18 C19 -0.1(2)
